data_2019780
loop_
_publ_author_name
'Mnguni, Malitsatsi J.'
'Lemmerer, Andreas'

_publ_section_title
;
 A structural study of 4-aminoantipyrine and six of its Schiff base
 derivatives
;
_journal_coeditor_code FN3185
_journal_issue 2
_journal_name_full 'Acta Crystallographica Section C'
_journal_page_first
;
;
_journal_paper_doi 10.1107/S2053229614027247
_journal_volume 71
_journal_year 2015
_chemical_formula_iupac 'C20 H25 N3 O3'
_chemical_formula_moiety 'C20 H25 N3 O3'
_chemical_formula_sum 'C20 H25 N3 O3'
_chemical_formula_weight 355.43
_chemical_name_systematic
;Ethyl
2-[(1,5-dimethyl-3-oxo-2-phenyl-2,3-dihydro-1<i>H</i>-pyrazol-4-yl)amino]cyclohex-1-enecarboxylate
;
_space_group_IT_number 2
_symmetry_cell_setting triclinic
_symmetry_space_group_name_Hall '-P 1'
_symmetry_space_group_name_H-M 'P -1'
_audit_creation_method 'WinGX routine CIF_UPDATE'
_cell_angle_alpha 85.8980(10)
_cell_angle_beta 84.4990(10)
_cell_angle_gamma 85.2100(10)
_cell_formula_units_Z 2
_cell_length_a 7.3857(2)
_cell_length_b 9.2159(3)
_cell_length_c 13.7494(4)
_cell_measurement_reflns_used 8186
_cell_measurement_temperature 173(2)
_cell_measurement_theta_max 28.28
_cell_measurement_theta_min 2.22
_cell_volume 926.40(5)
_computing_cell_refinement
;
SAINT-Plus (Bruker, 2007)
;
_computing_data_collection
;
APEX3 (Bruker, 2007)
;
_computing_data_reduction
;
SAINT-Plus (Bruker 2007)
;
_computing_molecular_graphics
;
ORTEP-3 for Windows (Farrugia, 2012) and DIAMOND (Brandenburg,
1999)
;
_computing_publication_material
;
WinGX (Farrugia, 2012) and PLATON (Spek, 2009)
;
_computing_structure_refinement
;
SHELXL2014 (Sheldrick, 2008)
;
_computing_structure_solution
;
SHELXS97 (Sheldrick, 2008)
;
_diffrn_ambient_temperature 173(2)
_diffrn_measured_fraction_theta_full 1
_diffrn_measured_fraction_theta_max 1
_diffrn_measurement_device_type 'Bruker D8 Venture Photon'
_diffrn_measurement_method '\w scans'
_diffrn_radiation_type MoK\a
_diffrn_radiation_wavelength 0.71073
_diffrn_reflns_av_R_equivalents 0.0429
_diffrn_reflns_limit_h_max 9
_diffrn_reflns_limit_h_min -9
_diffrn_reflns_limit_k_max 11
_diffrn_reflns_limit_k_min -12
_diffrn_reflns_limit_l_max 18
_diffrn_reflns_limit_l_min -18
_diffrn_reflns_number 20559
_diffrn_reflns_theta_full 25.242
_diffrn_reflns_theta_max 27.997
_diffrn_reflns_theta_min 1.491
_diffrn_standards_number 0
_exptl_absorpt_coefficient_mu 0.087
_exptl_absorpt_correction_T_max 0.96
_exptl_absorpt_correction_T_min 0.95
_exptl_absorpt_correction_type multi-scan
_exptl_absorpt_process_details
;
(SADABS; Sheldrick, 1996)
;
_exptl_crystal_colour colourless
_exptl_crystal_density_diffrn 1.274
_exptl_crystal_description plate
_exptl_crystal_F_000 380
_exptl_crystal_size_max 0.3
_exptl_crystal_size_mid 0.3
_exptl_crystal_size_min 0.19
_refine_diff_density_max 0.236
_refine_diff_density_min -0.228
_refine_ls_extinction_method none
_refine_ls_goodness_of_fit_ref 1.038
_refine_ls_hydrogen_treatment mixed
_refine_ls_matrix_type full
_refine_ls_number_parameters 242
_refine_ls_number_reflns 4466
_refine_ls_number_restraints 0
_refine_ls_restrained_S_all 1.038
_refine_ls_R_factor_gt 0.039
_refine_ls_shift/su_max 0
_refine_ls_structure_factor_coef Fsqd
_refine_ls_weighting_details 'w=1/[\s^2^(Fo^2^)+(0.0494P)^2^+0.2134P] where P=(Fo^2^+2Fc^2^)/3'
_refine_ls_weighting_scheme calc
_refine_ls_wR_factor_ref 0.1067
_reflns_number_gt 3628
_reflns_number_total 4466
_reflns_threshold_expression 'I > 2\s(I)'
_cod_data_source_file fn3185sup1.cif
_cod_data_source_block IV
_cod_database_code 2019780
_cod_database_fobs_code 2019780

loop_
_space_group_symop_operation_xyz
'x, y, z'
'-x, -y, -z'

loop_
_atom_site_type_symbol
_atom_site_label
_atom_site_fract_x
_atom_site_fract_y
_atom_site_fract_z
_atom_site_U_iso_or_equiv
_atom_site_adp_type
_atom_site_calc_flag
_atom_site_occupancy
C C1 0.69149(16) 0.77040(13) 0.44703(8) 0.0257(2) Uani d 1
C C2 0.56088(16) 0.70172(13) 0.39711(8) 0.0253(2) Uani d 1
C C3 0.41466(16) 0.67442(12) 0.46160(8) 0.0252(2) Uani d 1
C C4 0.24182(17) 0.61259(14) 0.44459(9) 0.0325(3) Uani d 1
H H4A 0.2502 0.5807 0.3777 0.049 Uiso calc 1
H H4B 0.1402 0.6873 0.4535 0.049 Uiso calc 1
H H4C 0.2211 0.529 0.4913 0.049 Uiso calc 1
C C5 0.29521(17) 0.78324(14) 0.61675(9) 0.0302(3) Uani d 1
H H5A 0.2666 0.8836 0.5909 0.045 Uiso calc 1
H H5B 0.3322 0.7843 0.6833 0.045 Uiso calc 1
H H5C 0.187 0.7281 0.6182 0.045 Uiso calc 1
C C6 0.70009(16) 0.81214(13) 0.62319(8) 0.0249(2) Uani d 1
C C7 0.69056(18) 0.71728(13) 0.70625(8) 0.0292(3) Uani d 1
H H7 0.6208 0.6348 0.709 0.035 Uiso calc 1
C C8 0.78386(19) 0.74410(14) 0.78510(9) 0.0341(3) Uani d 1
H H8 0.7779 0.6797 0.8422 0.041 Uiso calc 1
C C9 0.88554(19) 0.86411(15) 0.78110(9) 0.0345(3) Uani d 1
H H9 0.9494 0.8818 0.8353 0.041 Uiso calc 1
C C10 0.89427(17) 0.95840(14) 0.69818(9) 0.0320(3) Uani d 1
H H10 0.9639 1.041 0.6957 0.038 Uiso calc 1
C C11 0.80186(17) 0.93284(13) 0.61877(9) 0.0285(3) Uani d 1
H H11 0.8081 0.9974 0.5617 0.034 Uiso calc 1
C C12 0.63541(15) 0.74644(12) 0.22002(8) 0.0239(2) Uani d 1
C C13 0.68815(15) 0.69490(12) 0.12974(8) 0.0236(2) Uani d 1
C C14 0.73716(17) 0.79641(13) 0.04140(8) 0.0268(3) Uani d 1
H H14A 0.6382 0.8023 -0.0028 0.032 Uiso calc 1
H H14B 0.8499 0.7551 0.0053 0.032 Uiso calc 1
C C15 0.7664(2) 0.94900(14) 0.06831(9) 0.0339(3) Uani d 1
H H15A 0.8841 0.9481 0.0974 0.041 Uiso calc 1
H H15B 0.7713 1.0159 0.0086 0.041 Uiso calc 1
C C16 0.6127(2) 1.00262(14) 0.14074(9) 0.0346(3) Uani d 1
H H16A 0.4944 0.9992 0.113 0.042 Uiso calc 1
H H16B 0.6271 1.105 0.1539 0.042 Uiso calc 1
C C17 0.61487(18) 0.90701(13) 0.23578(8) 0.0292(3) Uani d 1
H H17A 0.7169 0.9316 0.2718 0.035 Uiso calc 1
H H17B 0.4999 0.9291 0.2771 0.035 Uiso calc 1
C C18 0.69463(16) 0.54040(13) 0.11583(8) 0.0253(2) Uani d 1
C C19 0.74116(19) 0.35824(13) 0.00053(9) 0.0318(3) Uani d 1
H H19A 0.6193 0.3218 0.0185 0.038 Uiso calc 1
H H19B 0.8307 0.2988 0.0388 0.038 Uiso calc 1
C C20 0.7937(2) 0.34768(15) -0.10745(10) 0.0365(3) Uani d 1
H H20A 0.7042 0.407 -0.1446 0.055 Uiso calc 1
H H20B 0.7963 0.2457 -0.1238 0.055 Uiso calc 1
H H20C 0.9148 0.3835 -0.1243 0.055 Uiso calc 1
N N1 0.60598(13) 0.78805(11) 0.54063(7) 0.0262(2) Uani d 1
N N2 0.44476(13) 0.71398(11) 0.55359(7) 0.0256(2) Uani d 1
N N3 0.59282(14) 0.65599(12) 0.30077(7) 0.0273(2) Uani d 1
H H3 0.608(2) 0.5608(18) 0.2902(11) 0.043(4) Uiso d 1
O O1 0.84587(12) 0.80604(10) 0.41948(6) 0.0331(2) Uani d 1
O O2 0.66354(13) 0.44227(9) 0.17906(6) 0.0339(2) Uani d 1
O O3 0.73861(12) 0.50993(9) 0.02103(6) 0.0285(2) Uani d 1

loop_
_atom_site_aniso_label
_atom_site_aniso_U_11
_atom_site_aniso_U_22
_atom_site_aniso_U_33
_atom_site_aniso_U_12
_atom_site_aniso_U_13
_atom_site_aniso_U_23
C1 0.0294(6) 0.0280(6) 0.0186(5) -0.0005(5) -0.0004(4) 0.0019(4)
C2 0.0295(6) 0.0264(6) 0.0192(5) -0.0004(5) -0.0007(4) 0.0004(4)
C3 0.0281(6) 0.0235(5) 0.0235(5) 0.0003(5) -0.0025(4) -0.0013(4)
C4 0.0302(7) 0.0350(7) 0.0330(6) -0.0043(5) -0.0030(5) -0.0048(5)
C5 0.0310(6) 0.0336(6) 0.0248(6) -0.0015(5) 0.0049(5) -0.0048(5)
C6 0.0273(6) 0.0282(6) 0.0191(5) -0.0024(5) 0.0002(4) -0.0031(4)
C7 0.0403(7) 0.0270(6) 0.0208(5) -0.0090(5) 0.0002(5) -0.0023(4)
C8 0.0487(8) 0.0343(7) 0.0200(5) -0.0080(6) -0.0041(5) 0.0002(5)
C9 0.0396(7) 0.0406(7) 0.0255(6) -0.0087(6) -0.0060(5) -0.0064(5)
C10 0.0315(7) 0.0335(7) 0.0320(6) -0.0109(5) 0.0017(5) -0.0048(5)
C11 0.0306(6) 0.0289(6) 0.0252(6) -0.0048(5) 0.0016(5) 0.0022(5)
C12 0.0230(6) 0.0277(6) 0.0207(5) -0.0016(5) -0.0029(4) 0.0010(4)
C13 0.0250(6) 0.0259(6) 0.0200(5) -0.0034(4) -0.0022(4) 0.0000(4)
C14 0.0329(6) 0.0278(6) 0.0197(5) -0.0048(5) -0.0017(4) -0.0002(4)
C15 0.0485(8) 0.0283(6) 0.0249(6) -0.0096(6) -0.0002(5) 0.0010(5)
C16 0.0519(8) 0.0255(6) 0.0257(6) 0.0014(6) -0.0043(5) -0.0001(5)
C17 0.0378(7) 0.0272(6) 0.0219(5) 0.0015(5) -0.0020(5) -0.0023(4)
C18 0.0252(6) 0.0288(6) 0.0218(5) -0.0020(5) -0.0009(4) -0.0015(4)
C19 0.0383(7) 0.0245(6) 0.0326(6) -0.0015(5) -0.0018(5) -0.0051(5)
C20 0.0421(8) 0.0344(7) 0.0333(7) -0.0002(6) -0.0021(6) -0.0097(5)
N1 0.0273(5) 0.0334(5) 0.0181(4) -0.0078(4) 0.0008(4) -0.0008(4)
N2 0.0250(5) 0.0302(5) 0.0215(5) -0.0047(4) 0.0020(4) -0.0032(4)
N3 0.0367(6) 0.0263(5) 0.0181(5) -0.0020(4) 0.0005(4) -0.0010(4)
O1 0.0283(5) 0.0460(5) 0.0241(4) -0.0077(4) 0.0016(3) 0.0034(4)
O2 0.0481(6) 0.0267(4) 0.0258(4) -0.0057(4) 0.0022(4) 0.0016(3)
O3 0.0378(5) 0.0250(4) 0.0225(4) -0.0034(4) 0.0010(3) -0.0040(3)

loop_
_atom_type_symbol
_atom_type_description
_atom_type_scat_dispersion_real
_atom_type_scat_dispersion_imag
_atom_type_scat_source
C C 0.0033 0.0016 'International Tables Vol C Tables 4.2.6.8 and 6.1.1.4'
H H 0 0 'International Tables Vol C Tables 4.2.6.8 and 6.1.1.4'
N N 0.0061 0.0033 'International Tables Vol C Tables 4.2.6.8 and 6.1.1.4'
O O 0.0106 0.006 'International Tables Vol C Tables 4.2.6.8 and 6.1.1.4'

loop_
_geom_angle_atom_site_label_1
_geom_angle_atom_site_label_2
_geom_angle_atom_site_label_3
_geom_angle
O1 C1 N1 124.35(11)
O1 C1 C2 131.25(11)
N1 C1 C2 104.39(10)
C3 C2 N3 126.34(11)
C3 C2 C1 108.72(10)
N3 C2 C1 124.54(10)
C2 C3 N2 109.92(10)
C2 C3 C4 129.23(11)
N2 C3 C4 120.85(10)
C3 C4 H4A 109.5
C3 C4 H4B 109.5
H4A C4 H4B 109.5
C3 C4 H4C 109.5
H4A C4 H4C 109.5
H4B C4 H4C 109.5
N2 C5 H5A 109.5
N2 C5 H5B 109.5
H5A C5 H5B 109.5
N2 C5 H5C 109.5
H5A C5 H5C 109.5
H5B C5 H5C 109.5
C7 C6 C11 120.54(11)
C7 C6 N1 120.92(10)
C11 C6 N1 118.55(10)
C8 C7 C6 119.34(11)
C8 C7 H7 120.3
C6 C7 H7 120.3
C9 C8 C7 120.38(11)
C9 C8 H8 119.8
C7 C8 H8 119.8
C8 C9 C10 120.01(11)
C8 C9 H9 120
C10 C9 H9 120
C9 C10 C11 120.22(11)
C9 C10 H10 119.9
C11 C10 H10 119.9
C10 C11 C6 119.51(11)
C10 C11 H11 120.2
C6 C11 H11 120.2
N3 C12 C13 122.39(10)
N3 C12 C17 115.68(10)
C13 C12 C17 121.90(10)
C12 C13 C18 120.43(10)
C12 C13 C14 121.70(10)
C18 C13 C14 117.85(10)
C13 C14 C15 112.91(9)
C13 C14 H14A 109
C15 C14 H14A 109
C13 C14 H14B 109
C15 C14 H14B 109
H14A C14 H14B 107.8
C16 C15 C14 110.09(11)
C16 C15 H15A 109.6
C14 C15 H15A 109.6
C16 C15 H15B 109.6
C14 C15 H15B 109.6
H15A C15 H15B 108.2
C15 C16 C17 109.66(11)
C15 C16 H16A 109.7
C17 C16 H16A 109.7
C15 C16 H16B 109.7
C17 C16 H16B 109.7
H16A C16 H16B 108.2
C12 C17 C16 113.24(10)
C12 C17 H17A 108.9
C16 C17 H17A 108.9
C12 C17 H17B 108.9
C16 C17 H17B 108.9
H17A C17 H17B 107.7
O2 C18 O3 120.68(10)
O2 C18 C13 126.86(10)
O3 C18 C13 112.46(9)
O3 C19 C20 107.49(10)
O3 C19 H19A 110.2
C20 C19 H19A 110.2
O3 C19 H19B 110.2
C20 C19 H19B 110.2
H19A C19 H19B 108.5
C19 C20 H20A 109.5
C19 C20 H20B 109.5
H20A C20 H20B 109.5
C19 C20 H20C 109.5
H20A C20 H20C 109.5
H20B C20 H20C 109.5
C1 N1 N2 109.98(9)
C1 N1 C6 123.86(10)
N2 N1 C6 120.08(9)
C3 N2 N1 105.89(9)
C3 N2 C5 120.39(10)
N1 N2 C5 115.15(9)
C12 N3 C2 124.33(10)
C12 N3 H3 114.4(10)
C2 N3 H3 120.3(10)
C18 O3 C19 115.81(9)

loop_
_geom_bond_atom_site_label_1
_geom_bond_atom_site_label_2
_geom_bond_distance
C1 O1 1.2302(14)
C1 N1 1.3924(14)
C1 C2 1.4468(17)
C2 C3 1.3586(17)
C2 N3 1.4110(14)
C3 N2 1.3840(14)
C3 C4 1.4856(17)
C4 H4A 0.98
C4 H4B 0.98
C4 H4C 0.98
C5 N2 1.4694(15)
C5 H5A 0.98
C5 H5B 0.98
C5 H5C 0.98
C6 C7 1.3876(16)
C6 C11 1.3882(16)
C6 N1 1.4261(14)
C7 C8 1.3862(17)
C7 H7 0.95
C8 C9 1.3828(18)
C8 H8 0.95
C9 C10 1.3830(18)
C9 H9 0.95
C10 C11 1.3856(17)
C10 H10 0.95
C11 H11 0.95
C12 N3 1.3679(15)
C12 C13 1.3707(15)
C12 C17 1.5040(16)
C13 C18 1.4464(16)
C13 C14 1.5137(15)
C14 C15 1.5171(17)
C14 H14A 0.99
C14 H14B 0.99
C15 C16 1.5115(19)
C15 H15A 0.99
C15 H15B 0.99
C16 C17 1.5235(16)
C16 H16A 0.99
C16 H16B 0.99
C17 H17A 0.99
C17 H17B 0.99
C18 O2 1.2289(14)
C18 O3 1.3562(13)
C19 O3 1.4439(14)
C19 C20 1.5061(18)
C19 H19A 0.99
C19 H19B 0.99
C20 H20A 0.98
C20 H20B 0.98
C20 H20C 0.98
N1 N2 1.4118(13)
N3 H3 0.896(16)

loop_
_geom_hbond_atom_site_label_D
_geom_hbond_atom_site_label_H
_geom_hbond_atom_site_label_A
_geom_hbond_distance_DH
_geom_hbond_distance_HA
_geom_hbond_distance_DA
_geom_hbond_angle_DHA
N3 H3 O2 0.896(16) 1.934(16) 2.6618(13) 137.0(10)

loop_
_geom_torsion_atom_site_label_1
_geom_torsion_atom_site_label_2
_geom_torsion_atom_site_label_3
_geom_torsion_atom_site_label_4
_geom_torsion
O1 C1 C2 C3 175.21(12)
N1 C1 C2 C3 -3.53(13)
O1 C1 C2 N3 2.1(2)
N1 C1 C2 N3 -176.63(10)
N3 C2 C3 N2 169.71(11)
C1 C2 C3 N2 -3.24(13)
N3 C2 C3 C4 -10.5(2)
C1 C2 C3 C4 176.55(12)
C11 C6 C7 C8 0.00(19)
N1 C6 C7 C8 179.98(11)
C6 C7 C8 C9 0.0(2)
C7 C8 C9 C10 0.1(2)
C8 C9 C10 C11 -0.2(2)
C9 C10 C11 C6 0.18(19)
C7 C6 C11 C10 -0.07(19)
N1 C6 C11 C10 179.95(11)
N3 C12 C13 C18 2.18(17)
C17 C12 C13 C18 -175.80(11)
N3 C12 C13 C14 -179.20(10)
C17 C12 C13 C14 2.82(17)
C12 C13 C14 C15 14.10(16)
C18 C13 C14 C15 -167.24(11)
C13 C14 C15 C16 -47.09(14)
C14 C15 C16 C17 63.96(14)
N3 C12 C17 C16 -164.18(11)
C13 C12 C17 C16 13.92(17)
C15 C16 C17 C12 -46.68(15)
C12 C13 C18 O2 -3.08(19)
C14 C13 C18 O2 178.25(11)
C12 C13 C18 O3 176.17(10)
C14 C13 C18 O3 -2.50(15)
O1 C1 N1 N2 -169.93(11)
C2 C1 N1 N2 8.92(12)
O1 C1 N1 C6 -17.55(18)
C2 C1 N1 C6 161.30(10)
C7 C6 N1 C1 -121.50(13)
C11 C6 N1 C1 58.49(16)
C7 C6 N1 N2 28.28(16)
C11 C6 N1 N2 -151.74(11)
C2 C3 N2 N1 8.61(13)
C4 C3 N2 N1 -171.21(10)
C2 C3 N2 C5 141.38(11)
C4 C3 N2 C5 -38.44(16)
C1 N1 N2 C3 -11.00(12)
C6 N1 N2 C3 -164.59(10)
C1 N1 N2 C5 -146.61(10)
C6 N1 N2 C5 59.80(14)
C13 C12 N3 C2 171.45(11)
C17 C12 N3 C2 -10.46(16)
C3 C2 N3 C12 129.14(13)
C1 C2 N3 C12 -58.97(17)
O2 C18 O3 C19 1.53(16)
C13 C18 O3 C19 -177.77(10)
C20 C19 O3 C18 -179.63(10)
